data_2103338
loop_
_publ_author_name
'Kaduk, James A.'

_publ_section_title
;
 Terephthalate salts of dipositive cations
;
_journal_issue 5
_journal_name_full 'Acta Crystallographica Section B'
_journal_page_first 815
_journal_page_last 822
_journal_paper_doi 10.1107/S0108768102009102
_journal_volume 58
_journal_year 2002
_chemical_formula_structural 'Cu (C8 H4 O4) (H2 O)3'
_chemical_formula_sum 'C8 H10 Cu O7'
_space_group_IT_number 60
_symmetry_cell_setting orthorhombic
_symmetry_space_group_name_Hall '-P 2n 2ab'
_symmetry_space_group_name_H-M 'P b c n'
_cell_angle_alpha 90.0
_cell_angle_beta 90.0
_cell_angle_gamma 90.0
_cell_formula_units_Z 4
_cell_length_a 6.8740(3)
_cell_length_b 22.9815(6)
_cell_length_c 6.2999(3)
_cell_volume 995.23(7)
_computing_structure_refinement GSAS
_refine_ls_goodness_of_fit_all 1.98
_refine_ls_number_parameters 40
_refine_ls_number_restraints 9
_refine_ls_shift/esd_max 0.06
_refine_ls_shift/esd_mean 0.01
_reflns_number_observed 1475
_cod_data_source_file bk0107.cif
_cod_data_source_block Cu
_cod_depositor_comments
;
 Adding the _cell_formula_units_Z, _chemical_formula_sum and
 _chemical_formula_structural data items after consulting the original
 publication.

 Antanas Vaitkus,
 2017-08-07
;
_cod_database_code 2103338

loop_
_symmetry_equiv_pos_as_xyz
+x,+y,+z
-x+1/2,+y+1/2,+z
+x,-y,+z+1/2
-x+1/2,-y+1/2,+z+1/2
-x,-y,-z
+x+1/2,-y+1/2,-z
-x,+y,-z+1/2
+x+1/2,+y+1/2,-z+1/2

loop_
_atom_site_label
_atom_site_fract_x
_atom_site_fract_y
_atom_site_fract_z
_atom_site_U_iso_or_equiv
_atom_site_thermal_displace_type
_atom_site_occupancy
C1 0.5 0.6701(2) 0.25 0.048(3) Uiso 1.0
C2 0.4422(11) 0.7005(2) 0.0685(4) 0.048(3) Uiso 0.5
C3 0.4422(11) 0.7614(2) 0.0685(4) 0.048(3) Uiso 0.5
C4 0.5 0.7918(2) 0.25 0.048(3) Uiso 1.0
C5 0.5578(11) 0.7614(2) 0.4315(4) 0.048(3) Uiso 0.5
C6 0.5578(11) 0.7005(2) 0.4315(4) 0.048(3) Uiso 0.5
H7 0.4023(19) 0.6796(2) -0.0567(7) 0.05 Uiso 0.5
H8 0.4023(19) 0.7823(2) -0.0567(7) 0.05 Uiso 0.5
H9 0.5977(19) 0.7823(2) 0.5567(7) 0.05 Uiso 0.5
H10 0.4023(19) 0.6796(2) -0.0567(7) 0.05 Uiso 0.5
C11 0.5 0.6066(4) 0.25 0.005(2) Uiso 1.0
O12 0.5276(16) 0.58049(18) 0.4277(9) 0.005(2) Uiso 1.0
C13 0.5 0.8591(4) 0.25 0.005(2) Uiso 1.0
O14 0.4035(14) 0.8838(2) 0.1023(13) 0.005(2) Uiso 1.0
Cu15 0.5 0.5 0.5 0.0206(12) Uiso 1.0
O16 0.7210(14) 0.4824(3) 0.3255(16) 0.025(5) Uiso 1.0
H17 0.781 0.505 0.267 0.05 Uiso 1.0
H18 0.772 0.45 0.332 0.05 Uiso 1.0
O19 0.5 0.9353(3) 0.75 0.016(4) Uiso 1.0
H20 0.513 0.926 0.642 0.05 Uiso 1.0

loop_
_atom_type_symbol
C
H
O
CU

loop_
_diffrn_radiation_type
_diffrn_radiation_wavelength
K=07~1~ 1.540629
K=07~2~ 1.544451
